data_4330428
loop_
_publ_author_name
'Caroline T. Saouma'
'Connie C. Lu'
'Jonas C. Peters'

_publ_section_title
;
 Mononuclear Five- and Six-Coordinate Iron Hydrazido and Hydrazine Species
;
_journal_name_full 'Inorganic Chemistry'
_journal_page_first 10043
_journal_page_last 10054
_journal_paper_doi 10.1021/ic301704f
_journal_volume 51
_journal_year 2012
_chemical_formula_sum 'C55.5 H59 B Fe N O2 P3'
_chemical_formula_weight 931.61
_chemical_name_systematic
; 
 ? 
;
_space_group_IT_number 2
_symmetry_cell_setting triclinic
_symmetry_space_group_name_Hall '-P 1'
_symmetry_space_group_name_H-M 'P -1'
_atom_sites_solution_hydrogens geom
_atom_sites_solution_primary direct
_atom_sites_solution_secondary difmap
_audit_creation_method SHELXL-97
_cell_angle_alpha 68.954(2)
_cell_angle_beta 69.7140(10)
_cell_angle_gamma 64.1540(10)
_cell_formula_units_Z 2
_cell_length_a 12.7623(3)
_cell_length_b 13.1453(3)
_cell_length_c 17.3467(4)
_cell_measurement_reflns_used 9995
_cell_measurement_temperature 100(2)
_cell_measurement_theta_max 68.24
_cell_measurement_theta_min 2.80
_cell_volume 2380.88(10)
_computing_cell_refinement 'SAINT 7.46A (Bruker-AXS, 2008)'
_computing_data_collection 'APEX2 3.0 (Bruker-AXS, 2008)'
_computing_data_reduction 'SAINT 7.46A (Bruker-AXS, 2008)'
_computing_structure_refinement 'SHELXL-97 (Sheldrick, 2008)'
_computing_structure_solution 'SHELXS-97 (Sheldrick, 2008)'
_diffrn_ambient_temperature 100(2)
_diffrn_detector_area_resol_mean 8.3
_diffrn_measured_fraction_theta_full 0.955
_diffrn_measured_fraction_theta_max 0.955
_diffrn_measurement_device_type 'Bruker Smart APEX CCD'
_diffrn_measurement_method 'omega and phi scans'
_diffrn_radiation_monochromator graphite
_diffrn_radiation_source 'fine-focus sealed tube'
_diffrn_radiation_type CuK\a
_diffrn_radiation_wavelength 1.54178
_diffrn_reflns_av_R_equivalents 0.0252
_diffrn_reflns_av_sigmaI/netI 0.0172
_diffrn_reflns_limit_h_max 15
_diffrn_reflns_limit_h_min -15
_diffrn_reflns_limit_k_max 15
_diffrn_reflns_limit_k_min -15
_diffrn_reflns_limit_l_max 20
_diffrn_reflns_limit_l_min -20
_diffrn_reflns_number 46141
_diffrn_reflns_theta_full 68.87
_diffrn_reflns_theta_max 68.87
_diffrn_reflns_theta_min 2.80
_exptl_absorpt_coefficient_mu 3.821
_exptl_absorpt_correction_T_max 0.7012
_exptl_absorpt_correction_T_min 0.5627
_exptl_absorpt_correction_type multi-scan
_exptl_absorpt_process_details 'SADABS (Sheldrick, 2008)'
_exptl_crystal_colour blue
_exptl_crystal_density_diffrn 1.299
_exptl_crystal_description block
_exptl_crystal_F_000 982
_exptl_crystal_size_max 0.17
_exptl_crystal_size_mid 0.10
_exptl_crystal_size_min 0.10
_refine_diff_density_max 0.484
_refine_diff_density_min -0.296
_refine_diff_density_rms 0.045
_refine_ls_extinction_method none
_refine_ls_goodness_of_fit_ref 1.043
_refine_ls_hydrogen_treatment mixed
_refine_ls_matrix_type full
_refine_ls_number_parameters 635
_refine_ls_number_reflns 8433
_refine_ls_number_restraints 306
_refine_ls_restrained_S_all 1.055
_refine_ls_R_factor_all 0.0326
_refine_ls_R_factor_gt 0.0305
_refine_ls_shift/su_max 0.016
_refine_ls_shift/su_mean 0.000
_refine_ls_structure_factor_coef Fsqd
_refine_ls_weighting_details 'calc w=1/[\s^2^(Fo^2^)+(0.0414P)^2^+1.4259P] where P=(Fo^2^+2Fc^2^)/3'
_refine_ls_weighting_scheme calc
_refine_ls_wR_factor_gt 0.0774
_refine_ls_wR_factor_ref 0.0787
_reflns_number_gt 8020
_reflns_number_total 8433
_reflns_threshold_expression >2sigma(I)
_cod_data_source_file ic301704f_si_002_06.cif
_cod_data_source_block 9
_cod_original_formula_sum 'C55.50 H59 B Fe N O2 P3'
_cod_database_code 4330428

loop_
_symmetry_equiv_pos_as_xyz
'x, y, z'
'-x, -y, -z'

loop_
_atom_site_label
_atom_site_type_symbol
_atom_site_fract_x
_atom_site_fract_y
_atom_site_fract_z
_atom_site_U_iso_or_equiv
_atom_site_adp_type
_atom_site_occupancy
_atom_site_symmetry_multiplicity
_atom_site_calc_flag
_atom_site_refinement_flags
_atom_site_disorder_assembly
_atom_site_disorder_group
Fe1 Fe 0.66517(2) 0.72522(2) 0.378171(16) 0.01236(7) Uani 1 1 d . . .
P1 P 0.67329(3) 0.89768(3) 0.29416(3) 0.01312(9) Uani 1 1 d . . .
P2 P 0.56137(4) 0.72324(3) 0.29927(3) 0.01379(9) Uani 1 1 d . . .
P3 P 0.83624(3) 0.63752(3) 0.29244(3) 0.01329(9) Uani 1 1 d . . .
N1 N 0.51324(13) 0.79496(13) 0.46431(9) 0.0170(3) Uani 1 1 d D . .
H1N H 0.4523(16) 0.8553(15) 0.4453(13) 0.020 Uiso 1 1 d D . .
H2N H 0.4805(17) 0.7414(16) 0.4956(12) 0.020 Uiso 1 1 d D . .
H3N H 0.5264(18) 0.8175(17) 0.5023(12) 0.020 Uiso 1 1 d D . .
O1 O 0.67050(10) 0.57356(10) 0.47173(7) 0.0167(2) Uani 1 1 d . . .
O2 O 0.74882(10) 0.68969(10) 0.47409(7) 0.0163(2) Uani 1 1 d . . .
C1 C 0.76504(15) 0.83711(15) 0.04915(11) 0.0179(3) Uani 1 1 d . . .
C2 C 0.68448(17) 0.88093(16) -0.00292(12) 0.0237(4) Uani 1 1 d . . .
H2 H 0.6048 0.8831 0.0225 0.028 Uiso 1 1 calc R . .
C3 C 0.71687(19) 0.92160(18) -0.09080(12) 0.0292(4) Uani 1 1 d . . .
H3 H 0.6597 0.9499 -0.1240 0.035 Uiso 1 1 calc R . .
C4 C 0.8317(2) 0.92083(19) -0.12978(12) 0.0320(5) Uani 1 1 d . . .
H4 H 0.8538 0.9494 -0.1894 0.038 Uiso 1 1 calc R . .
C5 C 0.91441(19) 0.8775(2) -0.08003(13) 0.0342(5) Uani 1 1 d . . .
H5 H 0.9939 0.8759 -0.1059 0.041 Uiso 1 1 calc R . .
C6 C 0.88128(17) 0.83677(18) 0.00703(12) 0.0270(4) Uani 1 1 d . . .
H6 H 0.9394 0.8074 0.0396 0.032 Uiso 1 1 calc R . .
C7 C 0.74982(14) 0.89206(14) 0.18535(10) 0.0147(3) Uani 1 1 d . . .
H7A H 0.7214 0.9710 0.1480 0.018 Uiso 1 1 calc R . .
H7B H 0.8365 0.8697 0.1794 0.018 Uiso 1 1 calc R . .
C8 C 0.58914(15) 0.80226(14) 0.18841(10) 0.0165(3) Uani 1 1 d . . .
H8A H 0.5726 0.7675 0.1539 0.020 Uiso 1 1 calc R . .
H8B H 0.5340 0.8844 0.1823 0.020 Uiso 1 1 calc R . .
C9 C 0.81933(14) 0.66200(14) 0.18677(10) 0.0155(3) Uani 1 1 d . . .
H9A H 0.8988 0.6473 0.1471 0.019 Uiso 1 1 calc R . .
H9B H 0.7859 0.6063 0.1875 0.019 Uiso 1 1 calc R . .
C10 C 0.74351(14) 0.96634(14) 0.32803(11) 0.0155(3) Uani 1 1 d . . .
C11 C 0.73251(15) 0.95052(14) 0.41404(11) 0.0170(3) Uani 1 1 d . . .
H11 H 0.6904 0.9024 0.4551 0.020 Uiso 1 1 calc R . .
C12 C 0.78216(15) 1.00406(15) 0.44060(11) 0.0189(3) Uani 1 1 d . . .
H12 H 0.7734 0.9930 0.4994 0.023 Uiso 1 1 calc R . .
C13 C 0.84467(15) 1.07378(15) 0.38089(12) 0.0202(4) Uani 1 1 d . . .
H13 H 0.8798 1.1096 0.3987 0.024 Uiso 1 1 calc R . .
C14 C 0.85549(16) 1.09083(16) 0.29515(12) 0.0226(4) Uani 1 1 d . . .
H14 H 0.8975 1.1391 0.2543 0.027 Uiso 1 1 calc R . .
C15 C 0.80522(15) 1.03783(15) 0.26865(11) 0.0194(3) Uani 1 1 d . . .
H15 H 0.8129 1.0503 0.2098 0.023 Uiso 1 1 calc R . .
C16 C 0.53272(14) 1.02639(14) 0.28556(11) 0.0156(3) Uani 1 1 d . . .
C17 C 0.46286(15) 1.07047(15) 0.35725(11) 0.0180(3) Uani 1 1 d . . .
H17 H 0.4851 1.0306 0.4101 0.022 Uiso 1 1 calc R . .
C18 C 0.36178(15) 1.17139(15) 0.35216(12) 0.0211(4) Uani 1 1 d . . .
H18 H 0.3158 1.1999 0.4013 0.025 Uiso 1 1 calc R . .
C19 C 0.32781(16) 1.23063(16) 0.27523(12) 0.0233(4) Uani 1 1 d . . .
H19 H 0.2587 1.2995 0.2716 0.028 Uiso 1 1 calc R . .
C20 C 0.39575(16) 1.18819(16) 0.20410(12) 0.0223(4) Uani 1 1 d . . .
H20 H 0.3727 1.2281 0.1515 0.027 Uiso 1 1 calc R . .
C21 C 0.49766(15) 1.08751(15) 0.20878(11) 0.0183(3) Uani 1 1 d . . .
H21 H 0.5438 1.0602 0.1592 0.022 Uiso 1 1 calc R . .
C22 C 0.57278(14) 0.58016(15) 0.29458(11) 0.0167(3) Uani 1 1 d . . .
C23 C 0.63232(15) 0.47672(15) 0.34654(11) 0.0188(3) Uani 1 1 d . . .
H23 H 0.6693 0.4786 0.3848 0.023 Uiso 1 1 calc R . .
C24 C 0.63791(16) 0.37002(16) 0.34274(12) 0.0230(4) Uani 1 1 d . . .
H24 H 0.6797 0.2996 0.3779 0.028 Uiso 1 1 calc R . .
C25 C 0.58289(17) 0.36601(16) 0.28791(13) 0.0260(4) Uani 1 1 d . . .
H25 H 0.5875 0.2932 0.2851 0.031 Uiso 1 1 calc R . .
C26 C 0.52092(17) 0.46951(17) 0.23709(13) 0.0264(4) Uani 1 1 d . . .
H26 H 0.4819 0.4675 0.2002 0.032 Uiso 1 1 calc R . .
C27 C 0.51606(16) 0.57550(16) 0.24013(12) 0.0215(4) Uani 1 1 d . . .
H27 H 0.4739 0.6457 0.2050 0.026 Uiso 1 1 calc R . .
C28 C 0.39988(14) 0.77897(14) 0.34602(11) 0.0155(3) Uani 1 1 d . . .
C29 C 0.35121(15) 0.70600(15) 0.41746(11) 0.0181(3) Uani 1 1 d . . .
H29 H 0.4001 0.6274 0.4366 0.022 Uiso 1 1 calc R . .
C30 C 0.23305(15) 0.74688(16) 0.46051(11) 0.0195(4) Uani 1 1 d . . .
H30 H 0.2017 0.6967 0.5091 0.023 Uiso 1 1 calc R . .
C31 C 0.16034(15) 0.86189(16) 0.43237(11) 0.0196(4) Uani 1 1 d . . .
H31 H 0.0793 0.8903 0.4617 0.024 Uiso 1 1 calc R . .
C32 C 0.20674(15) 0.93440(15) 0.36160(11) 0.0194(4) Uani 1 1 d . . .
H32 H 0.1569 1.0124 0.3421 0.023 Uiso 1 1 calc R . .
C33 C 0.32590(15) 0.89412(15) 0.31867(11) 0.0172(3) Uani 1 1 d . . .
H33 H 0.3570 0.9451 0.2706 0.021 Uiso 1 1 calc R . .
C34 C 0.91269(14) 0.47966(14) 0.33192(11) 0.0152(3) Uani 1 1 d . . .
C35 C 0.93040(15) 0.39698(15) 0.29144(11) 0.0181(3) Uani 1 1 d . . .
H35 H 0.8960 0.4204 0.2444 0.022 Uiso 1 1 calc R . .
C36 C 0.99829(15) 0.28029(15) 0.31969(12) 0.0201(4) Uani 1 1 d . . .
H36 H 1.0110 0.2247 0.2913 0.024 Uiso 1 1 calc R . .
C37 C 1.04751(15) 0.24472(15) 0.38904(12) 0.0202(4) Uani 1 1 d . . .
H37 H 1.0933 0.1649 0.4082 0.024 Uiso 1 1 calc R . .
C38 C 1.02994(15) 0.32574(15) 0.43042(11) 0.0191(3) Uani 1 1 d . . .
H38 H 1.0631 0.3015 0.4782 0.023 Uiso 1 1 calc R . .
C39 C 0.96362(14) 0.44239(15) 0.40161(11) 0.0175(3) Uani 1 1 d . . .
H39 H 0.9526 0.4978 0.4296 0.021 Uiso 1 1 calc R . .
C40 C 0.96701(15) 0.67743(14) 0.27263(11) 0.0161(3) Uani 1 1 d . . .
C41 C 1.06753(16) 0.64531(16) 0.20744(12) 0.0223(4) Uani 1 1 d . . .
H41 H 1.0685 0.6027 0.1730 0.027 Uiso 1 1 calc R . .
C42 C 1.16575(17) 0.67535(18) 0.19286(12) 0.0272(4) Uani 1 1 d . . .
H42 H 1.2336 0.6527 0.1488 0.033 Uiso 1 1 calc R . .
C43 C 1.16502(17) 0.73848(17) 0.24256(13) 0.0277(4) Uani 1 1 d . . .
H43 H 1.2309 0.7616 0.2312 0.033 Uiso 1 1 calc R . .
C44 C 1.06761(17) 0.76745(16) 0.30874(13) 0.0248(4) Uani 1 1 d . . .
H44 H 1.0674 0.8093 0.3435 0.030 Uiso 1 1 calc R . .
C45 C 0.96995(15) 0.73550(14) 0.32447(11) 0.0188(3) Uani 1 1 d . . .
H45 H 0.9047 0.7536 0.3711 0.023 Uiso 1 1 calc R . .
C46 C 0.72305(14) 0.59753(14) 0.50944(11) 0.0166(3) Uani 1 1 d . . .
C47 C 0.75229(16) 0.52101(16) 0.59267(11) 0.0224(4) Uani 1 1 d . . .
H47A H 0.6847 0.4968 0.6289 0.034 Uiso 1 1 calc R . .
H47B H 0.7681 0.5642 0.6205 0.034 Uiso 1 1 calc R . .
H47C H 0.8233 0.4519 0.5831 0.034 Uiso 1 1 calc R . .
B1 B 0.72936(17) 0.79831(16) 0.15245(12) 0.0151(4) Uani 1 1 d . . .
C1X C 0.5487(6) 1.3186(5) 0.0010(4) 0.083(3) Uani 0.619(9) 1 d PDU A 1
H1X H 0.4708 1.3687 -0.0073 0.100 Uiso 0.619(9) 1 calc PR A 1
C2X C 0.6053(8) 1.3472(6) 0.0409(4) 0.100(3) Uani 0.619(9) 1 d PDU A 1
H2X H 0.5655 1.4172 0.0595 0.119 Uiso 0.619(9) 1 calc PR A 1
C3X C 0.7165(7) 1.2775(5) 0.0540(4) 0.078(2) Uani 0.619(9) 1 d PDU A 1
H3X H 0.7543 1.2985 0.0814 0.094 Uiso 0.619(9) 1 calc PR A 1
C4X C 0.7743(4) 1.1749(4) 0.0266(3) 0.0333(12) Uani 0.619(9) 1 d PDU A 1
H4X H 0.8518 1.1245 0.0356 0.040 Uiso 0.619(9) 1 calc PR A 1
C5X C 0.7177(3) 1.1470(3) -0.0137(3) 0.0220(10) Uani 0.619(9) 1 d PDU A 1
H5X H 0.7577 1.0774 -0.0329 0.026 Uiso 0.619(9) 1 calc PR A 1
C6X C 0.6053(3) 1.2173(4) -0.0267(3) 0.0458(17) Uani 0.619(9) 1 d PDU A 1
H6X H 0.5672 1.1967 -0.0541 0.055 Uiso 0.619(9) 1 calc PR A 1
C1Y C 0.5623(3) 1.2643(2) -0.0087(3) 0.050(2) Uani 0.381(9) 1 d PGDU A 2
H1Y H 0.4950 1.2727 -0.0255 0.059 Uiso 0.381(9) 1 calc PR A 2
C2Y C 0.5550(3) 1.3464(2) 0.0277(3) 0.035(2) Uani 0.381(9) 1 d PGDU A 2
H2Y H 0.4828 1.4109 0.0357 0.042 Uiso 0.381(9) 1 calc PR A 2
C3Y C 0.6534(3) 1.3341(3) 0.0524(3) 0.045(2) Uani 0.381(9) 1 d PGDU A 2
H3Y H 0.6484 1.3902 0.0772 0.054 Uiso 0.381(9) 1 calc PR A 2
C4Y C 0.7591(3) 1.2397(3) 0.0407(3) 0.062(3) Uani 0.381(9) 1 d PGDU A 2
H4Y H 0.8264 1.2313 0.0575 0.074 Uiso 0.381(9) 1 calc PR A 2
C5Y C 0.7664(3) 1.1576(2) 0.0043(2) 0.078(4) Uani 0.381(9) 1 d PGDU A 2
H5Y H 0.8386 1.0931 -0.0037 0.094 Uiso 0.381(9) 1 calc PR A 2
C6Y C 0.6680(3) 1.1699(2) -0.0204(2) 0.075(3) Uani 0.381(9) 1 d PGDU A 2
H6Y H 0.6730 1.1138 -0.0452 0.090 Uiso 0.381(9) 1 calc PR A 2
C1S C 1.2152(3) 0.4441(3) 0.0245(4) 0.178(7) Uani 0.50 1 d PGD A -1
H1S1 H 1.2638 0.4214 -0.0285 0.268 Uiso 0.50 1 calc PR A -1
H1S2 H 1.2564 0.3934 0.0705 0.268 Uiso 0.50 1 calc PR A -1
H1S3 H 1.2031 0.5253 0.0183 0.268 Uiso 0.50 1 calc PR A -1
C2S C 1.0938(3) 0.4316(3) 0.0454(3) 0.0546(15) Uani 0.50 1 d PGD A -1
H2S1 H 1.1077 0.3513 0.0457 0.066 Uiso 0.50 1 calc PR A -1
H2S2 H 1.0511 0.4421 0.1033 0.066 Uiso 0.50 1 calc PR A -1
C3S C 1.0141(3) 0.5162(2) -0.0148(2) 0.063(3) Uani 0.50 1 d PGD A -1
H3S1 H 1.0594 0.5123 -0.0736 0.075 Uiso 0.50 1 calc PR A -1
H3S2 H 0.9917 0.5963 -0.0102 0.075 Uiso 0.50 1 calc PR A -1
C4S C 0.9004(3) 0.4920(2) 0.0024(3) 0.0558(14) Uani 0.50 1 d PGD A -1
H4S1 H 0.9247 0.4103 0.0003 0.067 Uiso 0.50 1 calc PR A -1
H4S2 H 0.8563 0.4969 0.0612 0.067 Uiso 0.50 1 calc PR A -1
C5S C 0.8174(4) 0.5647(3) -0.0521(4) 0.098(4) Uani 0.50 1 d PGD A -1
H5S1 H 0.7850 0.6451 -0.0466 0.147 Uiso 0.50 1 calc PR A -1
H5S2 H 0.7520 0.5355 -0.0355 0.147 Uiso 0.50 1 calc PR A -1
H5S3 H 0.8590 0.5627 -0.1111 0.147 Uiso 0.50 1 calc PR A -1

loop_
_atom_site_aniso_label
_atom_site_aniso_U_11
_atom_site_aniso_U_22
_atom_site_aniso_U_33
_atom_site_aniso_U_23
_atom_site_aniso_U_13
_atom_site_aniso_U_12
Fe1 0.01354(13) 0.01229(13) 0.01093(14) -0.00205(10) -0.00317(9) -0.00466(10)
P1 0.01471(19) 0.01297(19) 0.0118(2) -0.00275(16) -0.00338(15) -0.00503(15)
P2 0.01401(19) 0.01377(19) 0.0136(2) -0.00252(16) -0.00393(15) -0.00503(15)
P3 0.01395(19) 0.01324(19) 0.0125(2) -0.00275(16) -0.00362(15) -0.00452(15)
N1 0.0172(7) 0.0176(7) 0.0156(7) -0.0043(6) -0.0030(6) -0.0062(6)
O1 0.0187(6) 0.0157(5) 0.0152(6) -0.0022(5) -0.0043(5) -0.0067(5)
O2 0.0190(6) 0.0163(6) 0.0140(6) -0.0024(5) -0.0048(4) -0.0070(5)
C1 0.0227(9) 0.0168(8) 0.0145(9) -0.0048(7) -0.0039(7) -0.0068(7)
C2 0.0275(9) 0.0269(9) 0.0194(10) -0.0028(8) -0.0076(7) -0.0126(8)
C3 0.0398(11) 0.0325(10) 0.0200(10) -0.0006(8) -0.0149(8) -0.0153(9)
C4 0.0429(12) 0.0387(11) 0.0125(9) -0.0041(9) -0.0043(8) -0.0160(10)
C5 0.0293(10) 0.0495(13) 0.0193(10) -0.0063(10) -0.0001(8) -0.0160(10)
C6 0.0236(9) 0.0375(11) 0.0184(10) -0.0066(9) -0.0049(7) -0.0096(8)
C7 0.0164(8) 0.0161(8) 0.0108(8) -0.0021(7) -0.0022(6) -0.0065(6)
C8 0.0182(8) 0.0172(8) 0.0145(8) -0.0026(7) -0.0048(6) -0.0068(7)
C9 0.0168(8) 0.0175(8) 0.0123(8) -0.0042(7) -0.0042(6) -0.0050(6)
C10 0.0154(8) 0.0134(7) 0.0173(9) -0.0049(7) -0.0049(6) -0.0030(6)
C11 0.0189(8) 0.0144(8) 0.0158(9) -0.0020(7) -0.0040(6) -0.0057(6)
C12 0.0213(8) 0.0176(8) 0.0173(9) -0.0058(7) -0.0072(7) -0.0032(7)
C13 0.0204(8) 0.0198(8) 0.0248(10) -0.0089(7) -0.0070(7) -0.0068(7)
C14 0.0248(9) 0.0239(9) 0.0214(10) -0.0051(8) -0.0011(7) -0.0141(8)
C15 0.0222(9) 0.0208(8) 0.0162(9) -0.0045(7) -0.0033(7) -0.0094(7)
C16 0.0153(8) 0.0135(7) 0.0176(9) -0.0024(7) -0.0043(6) -0.0055(6)
C17 0.0193(8) 0.0180(8) 0.0157(9) -0.0020(7) -0.0045(6) -0.0072(7)
C18 0.0188(8) 0.0200(8) 0.0208(9) -0.0065(8) -0.0008(7) -0.0052(7)
C19 0.0179(8) 0.0192(8) 0.0258(10) -0.0027(8) -0.0050(7) -0.0027(7)
C20 0.0221(9) 0.0214(9) 0.0200(9) 0.0010(8) -0.0083(7) -0.0070(7)
C21 0.0193(8) 0.0184(8) 0.0169(9) -0.0030(7) -0.0036(7) -0.0077(7)
C22 0.0157(8) 0.0169(8) 0.0178(9) -0.0069(7) -0.0006(6) -0.0065(6)
C23 0.0171(8) 0.0190(8) 0.0206(9) -0.0057(7) -0.0027(7) -0.0072(7)
C24 0.0219(9) 0.0167(8) 0.0269(10) -0.0048(8) -0.0024(7) -0.0066(7)
C25 0.0280(10) 0.0218(9) 0.0322(11) -0.0123(8) -0.0015(8) -0.0121(8)
C26 0.0286(10) 0.0301(10) 0.0284(11) -0.0129(9) -0.0056(8) -0.0135(8)
C27 0.0221(9) 0.0225(9) 0.0212(9) -0.0056(8) -0.0055(7) -0.0084(7)
C28 0.0154(8) 0.0180(8) 0.0159(9) -0.0047(7) -0.0051(6) -0.0069(6)
C29 0.0180(8) 0.0173(8) 0.0198(9) -0.0022(7) -0.0066(7) -0.0072(7)
C30 0.0197(8) 0.0233(9) 0.0176(9) -0.0035(7) -0.0034(7) -0.0115(7)
C31 0.0163(8) 0.0257(9) 0.0202(9) -0.0104(8) -0.0041(7) -0.0067(7)
C32 0.0204(8) 0.0184(8) 0.0208(9) -0.0069(7) -0.0087(7) -0.0032(7)
C33 0.0201(8) 0.0182(8) 0.0156(9) -0.0032(7) -0.0060(6) -0.0080(7)
C34 0.0132(7) 0.0144(8) 0.0154(8) -0.0020(7) -0.0019(6) -0.0050(6)
C35 0.0177(8) 0.0195(8) 0.0183(9) -0.0048(7) -0.0044(6) -0.0072(7)
C36 0.0191(8) 0.0176(8) 0.0252(10) -0.0084(7) -0.0027(7) -0.0071(7)
C37 0.0163(8) 0.0150(8) 0.0241(10) -0.0025(7) -0.0030(7) -0.0041(7)
C38 0.0161(8) 0.0208(8) 0.0173(9) -0.0003(7) -0.0044(6) -0.0070(7)
C39 0.0162(8) 0.0183(8) 0.0176(9) -0.0055(7) -0.0025(6) -0.0062(7)
C40 0.0172(8) 0.0143(7) 0.0149(8) 0.0012(7) -0.0060(6) -0.0059(6)
C41 0.0221(9) 0.0253(9) 0.0194(9) -0.0050(8) -0.0035(7) -0.0095(7)
C42 0.0205(9) 0.0335(10) 0.0219(10) -0.0007(8) -0.0018(7) -0.0117(8)
C43 0.0239(9) 0.0284(10) 0.0326(11) 0.0032(9) -0.0119(8) -0.0151(8)
C44 0.0262(9) 0.0214(9) 0.0316(11) -0.0023(8) -0.0161(8) -0.0088(7)
C45 0.0192(8) 0.0157(8) 0.0203(9) -0.0020(7) -0.0083(7) -0.0041(7)
C46 0.0148(8) 0.0155(8) 0.0169(9) -0.0053(7) -0.0024(6) -0.0030(6)
C47 0.0266(9) 0.0213(9) 0.0180(9) -0.0001(7) -0.0079(7) -0.0089(7)
B1 0.0170(9) 0.0166(9) 0.0120(9) -0.0026(7) -0.0046(7) -0.0059(7)
C1X 0.067(3) 0.048(4) 0.056(4) 0.011(3) 0.016(2) 0.007(3)
C2X 0.154(7) 0.050(3) 0.037(3) -0.019(3) -0.002(4) 0.006(4)
C3X 0.170(7) 0.032(3) 0.039(3) -0.010(2) -0.036(4) -0.031(4)
C4X 0.065(3) 0.031(2) 0.023(2) 0.0064(18) -0.023(2) -0.034(2)
C5X 0.032(2) 0.0243(17) 0.0189(17) 0.0056(13) -0.0173(15) -0.0177(15)
C6X 0.023(2) 0.042(3) 0.047(3) 0.024(2) -0.013(2) -0.013(2)
C1Y 0.085(6) 0.046(6) 0.034(4) -0.021(4) 0.009(4) -0.045(4)
C2Y 0.037(3) 0.031(3) 0.052(5) -0.014(3) -0.011(3) -0.023(2)
C3Y 0.022(4) 0.066(5) 0.046(4) -0.035(4) -0.005(3) 0.000(3)
C4Y 0.046(3) 0.058(7) 0.030(4) -0.006(4) -0.004(3) 0.019(4)
C5Y 0.091(6) 0.040(4) 0.044(7) -0.003(4) 0.009(5) 0.005(5)
C6Y 0.103(8) 0.045(5) 0.058(6) -0.022(5) 0.030(6) -0.038(5)
C1S 0.122(11) 0.136(14) 0.246(19) -0.083(13) 0.019(11) -0.036(9)
C2S 0.064(4) 0.034(3) 0.039(3) -0.009(2) -0.009(3) 0.004(2)
C3S 0.066(4) 0.063(4) 0.061(5) -0.046(4) -0.015(4) 0.000(3)
C4S 0.050(3) 0.055(3) 0.060(4) -0.021(3) -0.020(3) -0.006(3)
C5S 0.064(4) 0.103(7) 0.147(7) -0.104(6) -0.080(5) 0.054(4)

loop_
_atom_type_symbol
_atom_type_description
_atom_type_scat_dispersion_real
_atom_type_scat_dispersion_imag
_atom_type_scat_source
C C 0.0181 0.0091 'International Tables Vol C Tables 4.2.6.8 and 6.1.1.4'
H H 0.0000 0.0000 'International Tables Vol C Tables 4.2.6.8 and 6.1.1.4'
B B 0.0090 0.0039 'International Tables Vol C Tables 4.2.6.8 and 6.1.1.4'
N N 0.0311 0.0180 'International Tables Vol C Tables 4.2.6.8 and 6.1.1.4'
P P 0.2955 0.4335 'International Tables Vol C Tables 4.2.6.8 and 6.1.1.4'
Fe Fe -1.1336 3.1974 'International Tables Vol C Tables 4.2.6.8 and 6.1.1.4'
O O 0.0492 0.0322 'International Tables Vol C Tables 4.2.6.8 and 6.1.1.4'

loop_
_geom_angle_atom_site_label_1
_geom_angle_atom_site_label_2
_geom_angle_atom_site_label_3
_geom_angle
O1 Fe1 N1 82.07(5)
O1 Fe1 O2 63.24(5)
N1 Fe1 O2 82.79(5)
O1 Fe1 P2 101.61(3)
N1 Fe1 P2 92.98(4)
O2 Fe1 P2 164.64(4)
O1 Fe1 P1 168.22(4)
N1 Fe1 P1 95.04(4)
O2 Fe1 P1 105.13(3)
P2 Fe1 P1 89.915(17)
O1 Fe1 P3 93.85(3)
N1 Fe1 P3 175.57(5)
O2 Fe1 P3 93.85(3)
P2 Fe1 P3 89.525(17)
P1 Fe1 P3 88.619(17)
O1 Fe1 C46 31.56(5)
N1 Fe1 C46 80.27(6)
O2 Fe1 C46 31.69(5)
P2 Fe1 C46 133.06(4)
P1 Fe1 C46 136.74(4)
P3 Fe1 C46 95.35(4)
C7 P1 C10 106.67(8)
C7 P1 C16 104.38(8)
C10 P1 C16 95.28(7)
C7 P1 Fe1 113.07(5)
C10 P1 Fe1 115.57(6)
C16 P1 Fe1 119.75(5)
C8 P2 C28 108.76(8)
C8 P2 C22 103.88(8)
C28 P2 C22 98.05(7)
C8 P2 Fe1 115.68(6)
C28 P2 Fe1 110.58(5)
C22 P2 Fe1 118.20(6)
C9 P3 C34 107.85(8)
C9 P3 C40 103.73(8)
C34 P3 C40 95.34(7)
C9 P3 Fe1 113.11(5)
C34 P3 Fe1 116.82(5)
C40 P3 Fe1 117.91(6)
Fe1 N1 H1N 119.2(13)
Fe1 N1 H2N 109.9(13)
H1N N1 H2N 103.0(19)
Fe1 N1 H3N 114.4(13)
H1N N1 H3N 104.4(18)
H2N N1 H3N 104.5(18)
C46 O1 Fe1 90.30(10)
C46 O2 Fe1 88.90(10)
C2 C1 C6 115.47(17)
C2 C1 B1 124.42(16)
C6 C1 B1 119.90(15)
C3 C2 C1 122.47(18)
C3 C2 H2 118.8
C1 C2 H2 118.8
C4 C3 C2 120.33(18)
C4 C3 H3 119.8
C2 C3 H3 119.8
C3 C4 C5 118.80(19)
C3 C4 H4 120.6
C5 C4 H4 120.6
C6 C5 C4 120.26(19)
C6 C5 H5 119.9
C4 C5 H5 119.9
C5 C6 C1 122.65(18)
C5 C6 H6 118.7
C1 C6 H6 118.7
B1 C7 P1 113.83(11)
B1 C7 H7A 108.8
P1 C7 H7A 108.8
B1 C7 H7B 108.8
P1 C7 H7B 108.8
H7A C7 H7B 107.7
B1 C8 P2 111.63(11)
B1 C8 H8A 109.3
P2 C8 H8A 109.3
B1 C8 H8B 109.3
P2 C8 H8B 109.3
H8A C8 H8B 108.0
B1 C9 P3 111.47(11)
B1 C9 H9A 109.3
P3 C9 H9A 109.3
B1 C9 H9B 109.3
P3 C9 H9B 109.3
H9A C9 H9B 108.0
C11 C10 C15 118.63(15)
C11 C10 P1 120.32(13)
C15 C10 P1 121.02(13)
C12 C11 C10 121.02(16)
C12 C11 H11 119.5
C10 C11 H11 119.5
C13 C12 C11 119.81(16)
C13 C12 H12 120.1
C11 C12 H12 120.1
C14 C13 C12 119.69(16)
C14 C13 H13 120.2
C12 C13 H13 120.2
C13 C14 C15 120.46(16)
C13 C14 H14 119.8
C15 C14 H14 119.8
C14 C15 C10 120.38(16)
C14 C15 H15 119.8
C10 C15 H15 119.8
C21 C16 C17 117.84(15)
C21 C16 P1 122.64(13)
C17 C16 P1 119.32(13)
C18 C17 C16 121.19(16)
C18 C17 H17 119.4
C16 C17 H17 119.4
C17 C18 C19 120.13(16)
C17 C18 H18 119.9
C19 C18 H18 119.9
C20 C19 C18 119.30(16)
C20 C19 H19 120.3
C18 C19 H19 120.3
C19 C20 C21 120.77(17)
C19 C20 H20 119.6
C21 C20 H20 119.6
C20 C21 C16 120.76(16)
C20 C21 H21 119.6
C16 C21 H21 119.6
C23 C22 C27 118.87(16)
C23 C22 P2 121.39(13)
C27 C22 P2 119.69(13)
C22 C23 C24 120.23(16)
C22 C23 H23 119.9
C24 C23 H23 119.9
C25 C24 C23 120.55(17)
C25 C24 H24 119.7
C23 C24 H24 119.7
C24 C25 C26 119.45(17)
C24 C25 H25 120.3
C26 C25 H25 120.3
C27 C26 C25 120.18(17)
C27 C26 H26 119.9
C25 C26 H26 119.9
C26 C27 C22 120.70(17)
C26 C27 H27 119.6
C22 C27 H27 119.6
C33 C28 C29 118.41(15)
C33 C28 P2 122.86(13)
C29 C28 P2 118.44(12)
C30 C29 C28 121.07(16)
C30 C29 H29 119.5
C28 C29 H29 119.5
C29 C30 C31 119.84(17)
C29 C30 H30 120.1
C31 C30 H30 120.1
C32 C31 C30 119.71(16)
C32 C31 H31 120.1
C30 C31 H31 120.1
C31 C32 C33 120.67(16)
C31 C32 H32 119.7
C33 C32 H32 119.7
C32 C33 C28 120.29(16)
C32 C33 H33 119.9
C28 C33 H33 119.9
C35 C34 C39 118.62(15)
C35 C34 P3 122.93(13)
C39 C34 P3 118.24(12)
C36 C35 C34 120.27(16)
C36 C35 H35 119.9
C34 C35 H35 119.9
C37 C36 C35 120.40(16)
C37 C36 H36 119.8
C35 C36 H36 119.8
C36 C37 C38 120.04(16)
C36 C37 H37 120.0
C38 C37 H37 120.0
C39 C38 C37 119.63(16)
C39 C38 H38 120.2
C37 C38 H38 120.2
C38 C39 C34 121.04(16)
C38 C39 H39 119.5
C34 C39 H39 119.5
C45 C40 C41 118.55(16)
C45 C40 P3 120.62(13)
C41 C40 P3 120.77(13)
C42 C41 C40 120.57(17)
C42 C41 H41 119.7
C40 C41 H41 119.7
C41 C42 C43 120.21(18)
C41 C42 H42 119.9
C43 C42 H42 119.9
C44 C43 C42 119.57(17)
C44 C43 H43 120.2
C42 C43 H43 120.2
C43 C44 C45 120.28(17)
C43 C44 H44 119.9
C45 C44 H44 119.9
C40 C45 C44 120.70(17)
C40 C45 H45 119.7
C44 C45 H45 119.7
O1 C46 O2 117.49(15)
O1 C46 C47 121.13(15)
O2 C46 C47 121.38(15)
O1 C46 Fe1 58.14(8)
O2 C46 Fe1 59.41(8)
C47 C46 Fe1 177.12(13)
C46 C47 H47A 109.5
C46 C47 H47B 109.5
H47A C47 H47B 109.5
C46 C47 H47C 109.5
H47A C47 H47C 109.5
H47B C47 H47C 109.5
C1 B1 C8 111.72(13)
C1 B1 C9 109.62(13)
C8 B1 C9 108.10(13)
C1 B1 C7 105.58(13)
C8 B1 C7 111.37(13)
C9 B1 C7 110.46(13)
C2X C1X C6X 120.0(6)
C2X C1X H1X 120.0
C6X C1X H1X 120.0
C3X C2X C1X 121.6(6)
C3X C2X H2X 119.2
C1X C2X H2X 119.2
C2X C3X C4X 118.9(5)
C2X C3X H3X 120.6
C4X C3X H3X 120.6
C5X C4X C3X 119.3(5)
C5X C4X H4X 120.3
C3X C4X H4X 120.3
C6X C5X C4X 121.7(4)
C6X C5X H5X 119.2
C4X C5X H5X 119.2
C5X C6X C1X 118.5(5)
C5X C6X H6X 120.8
C1X C6X H6X 120.8
C2Y C1Y C6Y 120.0
C2Y C1Y H1Y 120.0
C6Y C1Y H1Y 120.0
C1Y C2Y C3Y 120.0
C1Y C2Y H2Y 120.0
C3Y C2Y H2Y 120.0
C4Y C3Y C2Y 120.0
C4Y C3Y H3Y 120.0
C2Y C3Y H3Y 120.0
C3Y C4Y C5Y 120.0
C3Y C4Y H4Y 120.0
C5Y C4Y H4Y 120.0
C6Y C5Y C4Y 120.0
C6Y C5Y H5Y 120.0
C4Y C5Y H5Y 120.0
C5Y C6Y C1Y 120.0
C5Y C6Y H6Y 120.0
C1Y C6Y H6Y 120.0
C3S C2S C1S 115.0
C3S C2S H2S1 108.5
C1S C2S H2S1 108.5
C3S C2S H2S2 108.5
C1S C2S H2S2 108.5
H2S1 C2S H2S2 107.5
C2S C3S C4S 113.2
C2S C3S H3S1 108.9
C4S C3S H3S1 108.9
C2S C3S H3S2 108.9
C4S C3S H3S2 108.9
H3S1 C3S H3S2 107.8
C5S C4S C3S 119.0
C5S C4S H4S1 107.6
C3S C4S H4S1 107.6
C5S C4S H4S2 107.6
C3S C4S H4S2 107.6
H4S1 C4S H4S2 107.0

loop_
_geom_bond_atom_site_label_1
_geom_bond_atom_site_label_2
_geom_bond_distance
Fe1 O1 2.0609(12)
Fe1 N1 2.0635(14)
Fe1 O2 2.0892(11)
Fe1 P2 2.2230(5)
Fe1 P1 2.2363(5)
Fe1 P3 2.2567(5)
Fe1 C46 2.4266(17)
P1 C7 1.8113(16)
P1 C10 1.8478(17)
P1 C16 1.8605(16)
P2 C8 1.8211(17)
P2 C28 1.8420(17)
P2 C22 1.8516(17)
P3 C9 1.8168(16)
P3 C34 1.8451(17)
P3 C40 1.8480(17)
N1 H1N 0.891(15)
N1 H2N 0.889(15)
N1 H3N 0.901(15)
O1 C46 1.270(2)
O2 C46 1.275(2)
C1 C2 1.400(2)
C1 C6 1.407(3)
C1 B1 1.630(2)
C2 C3 1.397(3)
C2 H2 0.9500
C3 C4 1.382(3)
C3 H3 0.9500
C4 C5 1.392(3)
C4 H4 0.9500
C5 C6 1.386(3)
C5 H5 0.9500
C6 H6 0.9500
C7 B1 1.674(2)
C7 H7A 0.9900
C7 H7B 0.9900
C8 B1 1.662(2)
C8 H8A 0.9900
C8 H8B 0.9900
C9 B1 1.673(2)
C9 H9A 0.9900
C9 H9B 0.9900
C10 C11 1.395(2)
C10 C15 1.397(2)
C11 C12 1.391(2)
C11 H11 0.9500
C12 C13 1.390(3)
C12 H12 0.9500
C13 C14 1.388(3)
C13 H13 0.9500
C14 C15 1.390(2)
C14 H14 0.9500
C15 H15 0.9500
C16 C21 1.397(2)
C16 C17 1.406(2)
C17 C18 1.391(2)
C17 H17 0.9500
C18 C19 1.391(3)
C18 H18 0.9500
C19 C20 1.384(3)
C19 H19 0.9500
C20 C21 1.395(2)
C20 H20 0.9500
C21 H21 0.9500
C22 C23 1.390(2)
C22 C27 1.405(2)
C23 C24 1.397(2)
C23 H23 0.9500
C24 C25 1.390(3)
C24 H24 0.9500
C25 C26 1.392(3)
C25 H25 0.9500
C26 C27 1.387(3)
C26 H26 0.9500
C27 H27 0.9500
C28 C33 1.399(2)
C28 C29 1.405(2)
C29 C30 1.386(2)
C29 H29 0.9500
C30 C31 1.395(2)
C30 H30 0.9500
C31 C32 1.383(3)
C31 H31 0.9500
C32 C33 1.394(2)
C32 H32 0.9500
C33 H33 0.9500
C34 C35 1.396(2)
C34 C39 1.402(2)
C35 C36 1.393(2)
C35 H35 0.9500
C36 C37 1.387(3)
C36 H36 0.9500
C37 C38 1.389(2)
C37 H37 0.9500
C38 C39 1.389(2)
C38 H38 0.9500
C39 H39 0.9500
C40 C45 1.391(2)
C40 C41 1.403(2)
C41 C42 1.390(3)
C41 H41 0.9500
C42 C43 1.391(3)
C42 H42 0.9500
C43 C44 1.386(3)
C43 H43 0.9500
C44 C45 1.394(3)
C44 H44 0.9500
C45 H45 0.9500
C46 C47 1.496(2)
C47 H47A 0.9800
C47 H47B 0.9800
C47 H47C 0.9800
C1X C2X 1.382(9)
C1X C6X 1.381(8)
C1X H1X 0.9500
C2X C3X 1.359(9)
C2X H2X 0.9500
C3X C4X 1.392(6)
C3X H3X 0.9500
C4X C5X 1.382(4)
C4X H4X 0.9500
C5X C6X 1.372(5)
C5X H5X 0.9500
C6X H6X 0.9500
C1Y C2Y 1.3900
C1Y C6Y 1.3900
C1Y H1Y 0.9500
C2Y C3Y 1.3900
C2Y H2Y 0.9500
C3Y C4Y 1.3900
C3Y H3Y 0.9500
C4Y C5Y 1.3900
C4Y H4Y 0.9500
C5Y C6Y 1.3900
C5Y H5Y 0.9500
C6Y H6Y 0.9500
C1S C2S 1.5324
C1S H1S1 0.9800
C1S H1S2 0.9800
C1S H1S3 0.9800
C2S C3S 1.5091
C2S H2S1 0.9900
C2S H2S2 0.9900
C3S C4S 1.5258
C3S H3S1 0.9900
C3S H3S2 0.9900
C4S C5S 1.4457
C4S H4S1 0.9900
C4S H4S2 0.9900
C5S H5S1 0.9800
C5S H5S2 0.9800
C5S H5S3 0.9800
